data_2002654
loop_
_publ_author_name
'von Postel, M'
'Mueller-Buschbaum, Hk'

_publ_section_title
;
Synthese und Kristallstruktur non K Mg Cu4 V3 O13
;
_journal_name_full
;
Zeitschrift fuer Anorganische und Allgemeine Chemie
;
_journal_page_first 1713
_journal_page_last 1716
_journal_paper_doi 10.1002/zaac.19936191014
_journal_volume 619
_journal_year 1993
_chemical_formula_structural 'K Mg Cu4 V3 O13'
_chemical_formula_sum 'Cu4 K Mg O13 V3'
_chemical_name_systematic
;
Potassium manganese tetracopper trivanadium oxide
;
_space_group_IT_number 11
_symmetry_cell_setting monoclinic
_symmetry_Int_Tables_number 11
_symmetry_space_group_name_Hall '-P 2yb'
_symmetry_space_group_name_H-M 'P 1 21/m 1'
_cell_angle_alpha 90
_cell_angle_beta 98.075(18)
_cell_angle_gamma 90
_cell_formula_units_Z 2
_cell_length_a 10.7144(18)
_cell_length_b 6.0282(11)
_cell_length_c 8.3365(18)
_cell_volume 533.1
_refine_ls_R_factor_all 0.078
_cod_database_code 2002654

loop_
_symmetry_equiv_pos_as_xyz
x,y,z
-x,1/2+y,-z
-x,-y,-z
x,1/2-y,z

loop_
_atom_site_label
_atom_site_type_symbol
_atom_site_symmetry_multiplicity
_atom_site_Wyckoff_symbol
_atom_site_fract_x
_atom_site_fract_y
_atom_site_fract_z
_atom_site_occupancy
_atom_site_attached_hydrogens
_atom_site_calc_flag
K1 K1+ 2 e 0.8999(3) 0.25 0.0139(4) 1. 0 d
Mg1 Mg2+ 2 e 0.8565(4) 0.75 0.6922(5) 1. 0 d
Cu1 Cu2+ 2 e 0.3942(2) 0.75 0.8911(3) 1. 0 d
Cu2 Cu2+ 4 f 0.7306(1) 0.0012(3) 0.3943(2) 1. 0 d
Cu3 Cu2+ 2 e 0.5577(2) 0.75 0.6438(3) 1. 0 d
V1 V5+ 2 e 0.6245(2) 0.25 0.6819(3) 1. 0 d
V2 V5+ 2 e 0.0034(2) 0.75 0.3688(3) 1. 0 d
V3 V5+ 2 e 0.7119(2) 0.75 0.0289(3) 1. 0 d
O1 O2- 2 e 0.887(1) 0.25 0.468(1) 1. 0 d
O2 O2- 4 f 0.698(1) 0.001(1) 0.631(1) 1. 0 d
O3 O2- 4 f 0.975(1) 0.024(1) 0.742(1) 1. 0 d
O4 O2- 2 e 0.157(1) 0.25 0.557(1) 1. 0 d
O5 O2- 2 e 0.624(1) 0.25 0.879(1) 1. 0 d
O6 O2- 4 f 0.278(1) 0.020(1) 0.847(1) 1. 0 d
O7 O2- 2 e 0.163(1) 0.25 0.071(1) 1. 0 d
O8 O2- 2 e 0.530(1) 0.75 0.406(1) 1. 0 d
O9 O2- 2 e 0.380(1) 0.75 0.655(1) 1. 0 d
O10 O2- 2 e 0.577(1) 0.75 0.886(1) 1. 0 d

loop_
_atom_type_symbol
_atom_type_oxidation_number
K1+ 1.000
Mg2+ 2.000
Cu2+ 2.000
V5+ 5.000
O2- -2.000
